data_7703966
loop_
_publ_author_name
'Ding, Qing-Rong'
'Xu, Gui-Lan'
'Zhang, Jian'
'Zhang, Lei'

_publ_section_title
;
 Synergistic ligand effect for the construction of titanium-oxo clusters
 with planar chirality and high solution stability.
;
_journal_issue 13
_journal_name_full 'Dalton transactions (Cambridge, England : 2003)'
_journal_page_first 4030
_journal_page_last 4033
_journal_paper_doi 10.1039/d0dt00197j
_journal_volume 49
_journal_year 2020
_chemical_formula_moiety 'C56 H106 N6 O30 Ti9'
_chemical_formula_sum 'C56 H106 N6 O30 Ti9'
_chemical_formula_weight 1774.26
_space_group_crystal_system triclinic
_space_group_IT_number 2
_space_group_name_Hall '-P 1'
_space_group_name_H-M_alt 'P -1'
_atom_sites_solution_hydrogens mixed
_audit_creation_method SHELXL-2014
_audit_update_record
;
2020-02-21 deposited with the CCDC.	2020-02-25 downloaded from the CCDC.
;
_cell_angle_alpha 93.273(10)
_cell_angle_beta 95.531(6)
_cell_angle_gamma 119.230(9)
_cell_formula_units_Z 2
_cell_length_a 16.191(12)
_cell_length_b 16.550(12)
_cell_length_c 18.984(12)
_cell_measurement_reflns_used 12009
_cell_measurement_temperature 293(2)
_cell_measurement_theta_max 27.5398
_cell_measurement_theta_min 2.6402
_cell_volume 4387(5)
_computing_cell_refinement 'Bruker FRAMBO'
_computing_data_collection 'Bruker FRAMBO'
_computing_data_reduction 'Bruker SAINT'
_computing_molecular_graphics 'Bruker SHELXTL'
_computing_publication_material 'Bruker SHELXTL'
_computing_structure_refinement 'SHELXL-2014 (Sheldrick, 2014)'
_computing_structure_solution 'Bruker SHELXTL'
_diffrn_ambient_temperature 293(2)
_diffrn_detector_area_resol_mean 28.5714
_diffrn_measured_fraction_theta_full 0.970
_diffrn_measured_fraction_theta_max 0.995
_diffrn_measurement_device_type 'Saturn724+ (2x2 bin mode)'
_diffrn_measurement_method CCD_Profile_fitting
_diffrn_radiation_type MoK\a
_diffrn_radiation_wavelength 0.71073
_diffrn_reflns_av_R_equivalents 0.0480
_diffrn_reflns_av_unetI/netI 0.0484
_diffrn_reflns_Laue_measured_fraction_full 0.970
_diffrn_reflns_Laue_measured_fraction_max 0.995
_diffrn_reflns_limit_h_max 19
_diffrn_reflns_limit_h_min -19
_diffrn_reflns_limit_k_max 19
_diffrn_reflns_limit_k_min -19
_diffrn_reflns_limit_l_max 22
_diffrn_reflns_limit_l_min -22
_diffrn_reflns_number 41941
_diffrn_reflns_point_group_measured_fraction_full 0.970
_diffrn_reflns_point_group_measured_fraction_max 0.995
_diffrn_reflns_theta_full 25.242
_diffrn_reflns_theta_max 24.998
_diffrn_reflns_theta_min 2.560
_diffrn_source 'micro-focus sealed X-ray tube'
_exptl_absorpt_coefficient_mu 0.845
_exptl_absorpt_correction_T_max 1.0000
_exptl_absorpt_correction_T_min 0.8741
_exptl_absorpt_correction_type multi-scan
_exptl_absorpt_process_details
;
 ?
;
_exptl_crystal_colour yellow
_exptl_crystal_density_diffrn 1.344
_exptl_crystal_density_method 'not measured'
_exptl_crystal_description rodlike
_exptl_crystal_F_000 1844
_exptl_crystal_size_max 0.8
_exptl_crystal_size_mid 0.4
_exptl_crystal_size_min 0.2
_refine_diff_density_max 0.848
_refine_diff_density_min -0.924
_refine_diff_density_rms 0.111
_refine_ls_extinction_method none
_refine_ls_goodness_of_fit_ref 1.083
_refine_ls_hydrogen_treatment constr
_refine_ls_matrix_type full
_refine_ls_number_parameters 898
_refine_ls_number_reflns 15391
_refine_ls_number_restraints 695
_refine_ls_restrained_S_all 1.156
_refine_ls_R_factor_all 0.1258
_refine_ls_R_factor_gt 0.1035
_refine_ls_shift/su_max 0.001
_refine_ls_shift/su_mean 0.000
_refine_ls_structure_factor_coef Fsqd
_refine_ls_weighting_details 'w=1/[\s^2^(Fo^2^)+(0.1796P)^2^+7.2982P] where P=(Fo^2^+2Fc^2^)/3'
_refine_ls_weighting_scheme calc
_refine_ls_wR_factor_gt 0.2927
_refine_ls_wR_factor_ref 0.3141
_reflns_Friedel_coverage 0.000
_reflns_number_gt 11866
_reflns_number_total 15391
_reflns_threshold_expression 'I > 2\s(I)'
_cod_data_source_file d0dt00197j2.cif
_cod_data_source_block PTC-70
_cod_depositor_comments
;
The following automatic conversions were performed:

data item '_exptl_absorpt_correction_type' value 'Multi-scan' was
changed to 'multi-scan' in accordance with the
/home/data/users/saulius/crontab/automatic-downloads/current/RSC/lib/dictionaries/cif_core.dic
dictionary named 'cif_core.dic' version 2.4.2 last updated on
2011-04-26.

Automatic conversion script
Id: cif_fix_values 7556 2019-12-06 15:28:31Z antanas 
;
_cod_database_code 7703966
_shelx_space_group_comment
;
The symmetry employed for this shelxl refinement is uniquely defined
by the following loop, which should always be used as a source of
symmetry information in preference to the above space-group names.
They are only intended as comments.
;
_shelxl_version_number 2014-3

loop_
_space_group_symop_operation_xyz
'x, y, z'
'-x, -y, -z'

loop_
_atom_site_label
_atom_site_type_symbol
_atom_site_fract_x
_atom_site_fract_y
_atom_site_fract_z
_atom_site_U_iso_or_equiv
_atom_site_adp_type
_atom_site_occupancy
_atom_site_site_symmetry_order
_atom_site_calc_flag
_atom_site_refinement_flags_posn
_atom_site_refinement_flags_adp
_atom_site_refinement_flags_occupancy
_atom_site_disorder_assembly
_atom_site_disorder_group
Ti5 Ti 0.15862(9) 0.85307(9) 0.25056(6) 0.0552(3) Uani 1 1 d . . . . .
Ti3 Ti 0.19817(9) 0.99845(9) 0.37888(6) 0.0530(3) Uani 1 1 d . U . . .
Ti6 Ti 0.07843(10) 0.75221(10) 0.39861(6) 0.0621(4) Uani 1 1 d . U . . .
Ti8 Ti -0.01367(10) 0.77731(9) 0.13003(6) 0.0574(3) Uani 1 1 d . U . . .
Ti4 Ti 0.22014(11) 0.95920(11) 0.10039(7) 0.0699(4) Uani 1 1 d . U . . .
Ti2 Ti 0.29294(9) 1.10645(10) 0.25227(7) 0.0637(4) Uani 1 1 d . U . . .
Ti7 Ti -0.07584(11) 0.64298(9) 0.24741(7) 0.0660(4) Uani 1 1 d . U . . .
Ti1 Ti 0.29819(11) 1.24803(10) 0.37030(8) 0.0773(4) Uani 1 1 d . U . . .
Ti9 Ti -0.25519(11) 0.64127(10) 0.16916(8) 0.0749(4) Uani 1 1 d . U . . .
O1 O 0.0815(3) 0.9976(3) 0.3238(2) 0.0496(10) Uani 1 1 d . . . . .
O2 O -0.0374(3) 0.8668(3) 0.1924(2) 0.0540(10) Uani 1 1 d . . . . .
O3 O 0.1288(3) 0.8610(3) 0.3456(2) 0.0583(11) Uani 1 1 d . . . . .
O4 O 0.1237(3) 0.8775(3) 0.1579(2) 0.0578(11) Uani 1 1 d . . . . .
O5 O 0.1450(3) 1.0824(3) 0.2357(2) 0.0587(11) Uani 1 1 d . U . . .
O6 O 0.2380(3) 0.9812(3) 0.2810(2) 0.0580(11) Uani 1 1 d . . . . .
O7 O 0.0705(4) 0.8380(4) 0.4684(3) 0.0743(14) Uani 1 1 d . . . . .
O8 O 0.0396(4) 0.7419(3) 0.2218(2) 0.0622(12) Uani 1 1 d . . . . .
C31 C -0.0144(5) 1.0381(5) 0.2495(3) 0.0553(10) Uani 1 1 d . U . . .
O10 O 0.2907(4) 1.0001(4) 0.4389(3) 0.0757(13) Uani 1 1 d . U . . .
O11 O 0.2772(3) 1.1247(3) 0.3525(2) 0.0623(12) Uani 1 1 d . . . . .
N12 N 0.1050(4) 0.9288(4) 0.4620(3) 0.0581(14) Uani 1 1 d . . . . .
O13 O -0.1222(4) 0.6726(3) 0.1621(2) 0.0644(12) Uani 1 1 d . . . . .
O14 O 0.0849(5) 0.6849(4) 0.4682(3) 0.0855(15) Uani 1 1 d . U . . .
O15 O 0.1089(4) 0.9248(4) 0.0310(3) 0.0791(15) Uani 1 1 d . . . . .
O16 O 0.0033(5) 0.7078(4) 0.0653(3) 0.0847(15) Uani 1 1 d . U . . .
O17 O -0.0327(4) 0.6797(4) 0.3442(3) 0.0759(14) Uani 1 1 d . . . . .
C30 C 0.0767(5) 1.0384(5) 0.2695(3) 0.0533(10) Uani 1 1 d . U . . .
O19 O 0.3222(4) 1.2393(4) 0.2689(3) 0.0784(15) Uani 1 1 d . . . . .
O20 O -0.1805(4) 0.7896(4) 0.2296(3) 0.0701(13) Uani 1 1 d . . . . .
O21 O 0.1776(4) 0.7310(4) 0.3599(3) 0.0781(16) Uani 1 1 d . . . . .
O22 O -0.2367(4) 0.7132(4) 0.0877(3) 0.0831(16) Uani 1 1 d . . . . .
N23 N -0.1498(5) 0.7614(4) 0.0664(3) 0.0666(16) Uani 1 1 d . . . . .
N24 N 0.0177(5) 0.8749(5) 0.0466(3) 0.0668(15) Uani 1 1 d . . . . .
N25 N 0.1879(4) 1.1025(4) 0.4566(3) 0.0636(15) Uani 1 1 d . . . . .
C36 C -0.1030(5) 0.9554(5) 0.2339(3) 0.0570(11) Uani 1 1 d . U . . .
O27 O 0.2642(4) 1.0691(4) 0.1540(3) 0.0720(14) Uani 1 1 d . . . . .
C3 C 0.1025(6) 0.9771(6) 0.5174(4) 0.0736(16) Uani 1 1 d . U . . .
O29 O 0.2919(5) 0.8970(5) 0.1367(3) 0.094(2) Uani 1 1 d . . . . .
C37 C -0.1087(5) 0.8625(5) 0.2191(3) 0.0580(11) Uani 1 1 d . U . . .
N31 N 0.2150(6) 0.7736(5) 0.3037(4) 0.0826(19) Uani 1 1 d . U . . .
O32 O 0.2910(5) 0.9896(5) 0.0293(3) 0.0983(17) Uani 1 1 d . U . . .
O33 O -0.0717(5) 0.5399(4) 0.2266(4) 0.1021(18) Uani 1 1 d . U . . .
N34 N 0.2665(5) 0.8502(5) 0.1946(4) 0.0816(18) Uani 1 1 d . U . . .
O35 O -0.2107(4) 0.6039(4) 0.2586(3) 0.0786(15) Uani 1 1 d . . . . .
C32 C -0.0123(6) 1.1232(5) 0.2532(3) 0.0600(11) Uani 1 1 d . U . . .
H32 H 0.0458 1.1786 0.2628 0.072 Uiso 1 1 calc R U . . .
O37 O 0.4140(4) 1.1332(5) 0.2613(3) 0.0961(15) Uani 1 1 d . U . . .
O38 O 0.2240(5) 1.1924(4) 0.4471(3) 0.0952(19) Uani 1 1 d . . . . .
C35 C -0.1863(6) 0.9599(5) 0.2243(4) 0.0630(11) Uani 1 1 d . U . . .
H35 H -0.2453 0.9055 0.2145 0.076 Uiso 1 1 calc R U . . .
C34 C -0.1815(6) 1.0469(5) 0.2294(4) 0.0635(12) Uani 1 1 d . U . . .
H34 H -0.2375 1.0500 0.2237 0.076 Uiso 1 1 calc R U . . .
C55 C -0.0491(8) 0.8665(7) -0.0010(4) 0.0839(18) Uani 1 1 d . U . . .
C1 C 0.1459(6) 1.0777(6) 0.5123(4) 0.0733(17) Uani 1 1 d . U . . .
C33 C -0.0977(5) 1.1247(5) 0.2424(4) 0.0626(11) Uani 1 1 d . U . . .
H33 H -0.0959 1.1819 0.2443 0.075 Uiso 1 1 calc R U . . .
O44 O 0.2388(7) 1.3129(7) 0.3557(5) 0.146(2) Uani 1 1 d . U . . .
O45 O -0.3131(6) 0.5271(5) 0.1192(4) 0.115(2) Uani 1 1 d . U . . .
O46 O -0.3615(5) 0.6407(5) 0.1907(4) 0.0997(19) Uani 1 1 d . U . . .
C22 C 0.2825(7) 0.7639(7) 0.2802(5) 0.0882(16) Uani 1 1 d . U . . .
C53 C -0.1462(7) 0.8099(7) 0.0157(4) 0.0807(18) Uani 1 1 d . U . . .
C4 C 0.0593(7) 0.9352(7) 0.5802(4) 0.082(2) Uani 1 1 d . U . . .
H4A H 0.0652 0.9831 0.6147 0.123 Uiso 1 1 calc R U . . .
H4B H -0.0071 0.8903 0.5660 0.123 Uiso 1 1 calc R U . . .
H4C H 0.0916 0.9048 0.6009 0.123 Uiso 1 1 calc R U . . .
C54 C -0.2305(8) 0.8160(8) -0.0177(5) 0.101(2) Uani 1 1 d . U . . .
H54A H -0.2118 0.8561 -0.0547 0.151 Uiso 1 1 calc R U . . .
H54B H -0.2807 0.7549 -0.0378 0.151 Uiso 1 1 calc R U . . .
H54C H -0.2530 0.8409 0.0179 0.151 Uiso 1 1 calc R U . . .
C56 C -0.0303(8) 0.9096(7) -0.0711(4) 0.092(2) Uani 1 1 d . U . . .
H56A H -0.0900 0.8948 -0.0985 0.137 Uiso 1 1 calc R U . . .
H56B H 0.0092 0.9761 -0.0610 0.137 Uiso 1 1 calc R U . . .
H56C H 0.0017 0.8850 -0.0977 0.137 Uiso 1 1 calc R U . . .
C20 C 0.3132(7) 0.8090(7) 0.2167(5) 0.0866(17) Uani 1 1 d . U . . .
O53 O 0.4095(6) 1.3206(6) 0.4191(4) 0.129(3) Uani 1 1 d . U . . .
C2 C 0.1446(7) 1.1441(7) 0.5676(4) 0.089(2) Uani 1 1 d . U . . .
H2A H 0.1095 1.1106 0.6040 0.133 Uiso 1 1 calc R U . . .
H2B H 0.2090 1.1887 0.5883 0.133 Uiso 1 1 calc R U . . .
H2C H 0.1145 1.1761 0.5461 0.133 Uiso 1 1 calc R U . . .
C23 C 0.3227(8) 0.7079(8) 0.3133(6) 0.105(2) Uani 1 1 d . U . . .
H23A H 0.3718 0.7101 0.2875 0.158 Uiso 1 1 calc R U . . .
H23B H 0.3493 0.7334 0.3620 0.158 Uiso 1 1 calc R U . . .
H23C H 0.2727 0.6443 0.3115 0.158 Uiso 1 1 calc R U . . .
C21 C 0.3876(8) 0.8070(8) 0.1778(6) 0.111(2) Uani 1 1 d . U . . .
H21A H 0.4138 0.7735 0.2022 0.167 Uiso 1 1 calc R U . . .
H21B H 0.3596 0.7765 0.1302 0.167 Uiso 1 1 calc R U . . .
H21C H 0.4376 0.8696 0.1759 0.167 Uiso 1 1 calc R U . . .
C41 C -0.2710(11) 0.5478(8) 0.3057(7) 0.127(3) Uani 1 1 d . U . . .
H41 H -0.3351 0.5229 0.2789 0.152 Uiso 1 1 calc R U . . .
C11 C 0.3616(8) 1.3112(9) 0.2201(8) 0.138(4) Uani 1 1 d D U . . .
H11 H 0.3636 1.2748 0.1785 0.166 Uiso 1 1 calc R U . . .
C44 C -0.4074(10) 0.6869(11) 0.2083(9) 0.141(3) Uani 1 1 d . U . . .
H44 H -0.3596 0.7414 0.2411 0.169 Uiso 1 1 calc R U . . .
C12 C 0.2855(10) 1.3312(10) 0.1919(8) 0.148(4) Uani 1 1 d . U . . .
H12A H 0.3100 1.3780 0.1600 0.221 Uiso 1 1 calc R U . . .
H12B H 0.2321 1.2753 0.1667 0.221 Uiso 1 1 calc R U . . .
H12C H 0.2651 1.3534 0.2307 0.221 Uiso 1 1 calc R U . . .
C17 C 0.4802(9) 1.1070(9) 0.2449(7) 0.122(2) Uani 1 1 d D U . . .
H17 H 0.4439 1.0541 0.2076 0.147 Uiso 1 1 calc R U . . .
C24 C 0.1247(11) 0.6651(10) 0.5243(6) 0.134(3) Uani 1 1 d D U . . .
H24 H 0.0646 0.6151 0.5363 0.161 Uiso 1 1 calc R U . . .
C42 C -0.2657(12) 0.4688(9) 0.3160(8) 0.150(4) Uani 1 1 d . U . . .
H42A H -0.3086 0.4347 0.3485 0.225 Uiso 1 1 calc R U . . .
H42B H -0.2832 0.4305 0.2712 0.225 Uiso 1 1 calc R U . . .
H42C H -0.2015 0.4862 0.3355 0.225 Uiso 1 1 calc R U . . .
C14 C 0.3447(10) 0.9886(10) 0.4936(6) 0.128(3) Uani 1 1 d D U . . .
H14 H 0.4059 1.0383 0.4830 0.154 Uiso 1 1 calc R U . . .
C43 C -0.2716(12) 0.6044(10) 0.3658(8) 0.162(4) Uani 1 1 d . U . . .
H43A H -0.2756 0.6565 0.3498 0.244 Uiso 1 1 calc R U . . .
H43B H -0.3257 0.5678 0.3893 0.244 Uiso 1 1 calc R U . . .
H43C H -0.2138 0.6267 0.3986 0.244 Uiso 1 1 calc R U . . .
C15 C 0.3661(10) 0.9137(10) 0.4774(7) 0.140(3) Uani 1 1 d . U . . .
H15A H 0.4038 0.9104 0.5182 0.210 Uiso 1 1 calc R U . . .
H15B H 0.3074 0.8555 0.4660 0.210 Uiso 1 1 calc R U . . .
H15C H 0.4010 0.9264 0.4376 0.210 Uiso 1 1 calc R U . . .
C45 C -0.4323(12) 0.7249(13) 0.1495(10) 0.172(4) Uani 1 1 d . U . . .
H45A H -0.4646 0.7569 0.1650 0.257 Uiso 1 1 calc R U . . .
H45B H -0.3754 0.7680 0.1315 0.257 Uiso 1 1 calc R U . . .
H45C H -0.4738 0.6754 0.1125 0.257 Uiso 1 1 calc R U . . .
C27 C 0.3178(13) 0.9777(13) -0.0329(9) 0.172(4) Uani 1 1 d . U . . .
H27 H 0.2640 0.9736 -0.0644 0.206 Uiso 1 1 calc R U . . .
C46 C -0.4874(12) 0.6379(13) 0.2491(10) 0.184(5) Uani 1 1 d . U . . .
H46A H -0.5151 0.6764 0.2589 0.276 Uiso 1 1 calc R U . . .
H46B H -0.5350 0.5803 0.2217 0.276 Uiso 1 1 calc R U . . .
H46C H -0.4642 0.6252 0.2931 0.276 Uiso 1 1 calc R U . . .
C26 C 0.1510(13) 0.7271(11) 0.5924(7) 0.172(5) Uani 1 1 d D U . . .
H26A H 0.1789 0.7061 0.6288 0.258 Uiso 1 1 calc R U . . .
H26B H 0.1963 0.7898 0.5858 0.258 Uiso 1 1 calc R U . . .
H26C H 0.0948 0.7252 0.6065 0.258 Uiso 1 1 calc R U . . .
C13 C 0.4650(9) 1.3767(11) 0.2433(9) 0.178(5) Uani 1 1 d D U . . .
H13A H 0.4888 1.4226 0.2107 0.267 Uiso 1 1 calc R U . . .
H13B H 0.4740 1.4070 0.2903 0.267 Uiso 1 1 calc R U . . .
H13C H 0.4991 1.3427 0.2438 0.267 Uiso 1 1 calc R U . . .
C16 C 0.3540(10) 1.0314(11) 0.5630(6) 0.144(3) Uani 1 1 d D U . . .
H16A H 0.3932 1.0178 0.5958 0.216 Uiso 1 1 calc R U . . .
H16B H 0.3831 1.0977 0.5627 0.216 Uiso 1 1 calc R U . . .
H16C H 0.2919 1.0077 0.5775 0.216 Uiso 1 1 calc R U . . .
C28 C 0.3916(13) 1.0602(13) -0.0533(10) 0.200(5) Uani 1 1 d . U . . .
H28A H 0.4070 1.0462 -0.0984 0.300 Uiso 1 1 calc R U . . .
H28B H 0.3705 1.1050 -0.0576 0.300 Uiso 1 1 calc R U . . .
H28C H 0.4472 1.0853 -0.0179 0.300 Uiso 1 1 calc R U . . .
C25 C 0.1640(12) 0.6040(11) 0.5042(8) 0.165(4) Uani 1 1 d D U . . .
H25A H 0.1918 0.5932 0.5471 0.248 Uiso 1 1 d R U . . .
H25B H 0.1143 0.5454 0.4793 0.248 Uiso 1 1 d R U . . .
H25C H 0.2124 0.6343 0.4743 0.248 Uiso 1 1 d R U . . .
C50 C 0.0102(13) 0.6633(12) 0.0074(8) 0.151(4) Uani 1 1 d . U . . .
H50 H -0.0310 0.5997 0.0184 0.181 Uiso 1 1 calc R U . . .
C5 C 0.2048(14) 1.3678(13) 0.3845(10) 0.1817(16) Uani 1 1 d D U . . .
H5 H 0.1490 1.3396 0.3472 0.218 Uiso 1 1 calc R U . . .
C39 C -0.1019(12) 0.3836(10) 0.2188(9) 0.167(4) Uani 1 1 d . U . . .
H39A H -0.0701 0.3475 0.2207 0.250 Uiso 1 1 calc R U . . .
H39B H -0.1414 0.3700 0.2559 0.250 Uiso 1 1 calc R U . . .
H39C H -0.1409 0.3682 0.1733 0.250 Uiso 1 1 calc R U . . .
C51 C 0.1013(13) 0.6623(13) 0.0180(9) 0.183(5) Uani 1 1 d . U . . .
H51A H 0.1065 0.6303 -0.0237 0.274 Uiso 1 1 calc R U . . .
H51B H 0.1538 0.7252 0.0258 0.274 Uiso 1 1 calc R U . . .
H51C H 0.1029 0.6309 0.0586 0.274 Uiso 1 1 calc R U . . .
C38 C -0.0313(11) 0.4820(9) 0.2286(9) 0.139(3) Uani 1 1 d . U . . .
H38 H -0.0177 0.4878 0.2806 0.167 Uiso 1 1 calc R U . . .
C40 C 0.0706(11) 0.5297(10) 0.2155(9) 0.157(4) Uani 1 1 d . U . . .
H40A H 0.0944 0.4868 0.2175 0.236 Uiso 1 1 calc R U . . .
H40B H 0.0746 0.5510 0.1693 0.236 Uiso 1 1 calc R U . . .
H40C H 0.1084 0.5821 0.2513 0.236 Uiso 1 1 calc R U . . .
C8 C 0.4909(14) 1.3536(17) 0.4692(10) 0.198(5) Uani 1 1 d . U . . .
H8 H 0.5364 1.4191 0.4656 0.238 Uiso 1 1 calc R U . . .
C9 C 0.4658(14) 1.3414(16) 0.5396(10) 0.222(6) Uani 1 1 d . U . . .
H9A H 0.5228 1.3645 0.5734 0.333 Uiso 1 1 calc R U . . .
H9B H 0.4334 1.3752 0.5500 0.333 Uiso 1 1 calc R U . . .
H9C H 0.4245 1.2763 0.5426 0.333 Uiso 1 1 calc R U . . .
C29 C 0.3050(14) 0.8865(14) -0.0562(10) 0.201(5) Uani 1 1 d . U . . .
H29A H 0.3271 0.8878 -0.1015 0.301 Uiso 1 1 calc R U . . .
H29B H 0.3409 0.8710 -0.0218 0.301 Uiso 1 1 calc R U . . .
H29C H 0.2384 0.8405 -0.0608 0.301 Uiso 1 1 calc R U . . .
C47 C -0.2958(15) 0.4708(12) 0.0696(10) 0.185(5) Uani 1 1 d . U . . .
H47 H -0.2297 0.4869 0.0861 0.222 Uiso 1 1 calc R U . . .
C19 C 0.5076(12) 1.0689(11) 0.3005(9) 0.165(4) Uani 1 1 d . U . . .
H19A H 0.5531 1.0522 0.2864 0.248 Uiso 1 1 calc R U . . .
H19B H 0.5360 1.1142 0.3421 0.248 Uiso 1 1 calc R U . . .
H19C H 0.4523 1.0145 0.3112 0.248 Uiso 1 1 calc R U . . .
C52 C -0.0396(12) 0.6542(12) -0.0583(8) 0.166(4) Uani 1 1 d . U . . .
H52A H -0.0251 0.6201 -0.0929 0.248 Uiso 1 1 calc R U . . .
H52B H -0.1070 0.6213 -0.0557 0.248 Uiso 1 1 calc R U . . .
H52C H -0.0215 0.7149 -0.0721 0.248 Uiso 1 1 calc R U . . .
C10 C 0.5266(15) 1.2939(16) 0.4456(11) 0.221(7) Uani 1 1 d . U . . .
H10A H 0.5843 1.3091 0.4761 0.332 Uiso 1 1 calc R U . . .
H10B H 0.4796 1.2300 0.4475 0.332 Uiso 1 1 calc R U . . .
H10C H 0.5397 1.3027 0.3976 0.332 Uiso 1 1 calc R U . . .
C7 C 0.1429(13) 1.3533(13) 0.4400(9) 0.1817(16) Uani 1 1 d D U . . .
H7A H 0.1334 1.4059 0.4470 0.273 Uiso 1 1 calc R U . . .
H7B H 0.0823 1.2978 0.4254 0.273 Uiso 1 1 calc R U . . .
H7C H 0.1728 1.3467 0.4838 0.273 Uiso 1 1 calc R U . . .
C6 C 0.2439(13) 1.4577(12) 0.3542(10) 0.1817(16) Uani 1 1 d D U . . .
H6A H 0.2286 1.4481 0.3033 0.273 Uiso 1 1 d R U . . .
H6B H 0.3121 1.4900 0.3673 0.273 Uiso 1 1 d R U . . .
H6C H 0.2185 1.4943 0.3739 0.273 Uiso 1 1 d R U . . .
C18 C 0.5556(11) 1.1786(11) 0.2089(9) 0.180(5) Uani 1 1 d D U . . .
H18A H 0.6000 1.1585 0.1983 0.270 Uiso 1 1 calc R U . . .
H18B H 0.5268 1.1871 0.1654 0.270 Uiso 1 1 calc R U . . .
H18C H 0.5888 1.2366 0.2396 0.270 Uiso 1 1 calc R U . . .
C48 C -0.3513(15) 0.3731(13) 0.0810(10) 0.218(6) Uani 1 1 d . U . . .
H48A H -0.3396 0.3353 0.0477 0.327 Uiso 1 1 calc R U . . .
H48B H -0.3328 0.3656 0.1287 0.327 Uiso 1 1 calc R U . . .
H48C H -0.4182 0.3540 0.0743 0.327 Uiso 1 1 calc R U . . .
C49 C -0.2920(16) 0.4979(13) -0.0036(10) 0.226(6) Uani 1 1 d . U . . .
H49A H -0.2802 0.4572 -0.0338 0.338 Uiso 1 1 calc R U . . .
H49B H -0.3519 0.4930 -0.0218 0.338 Uiso 1 1 calc R U . . .
H49C H -0.2415 0.5610 -0.0026 0.338 Uiso 1 1 calc R U . . .

loop_
_atom_site_aniso_label
_atom_site_aniso_U_11
_atom_site_aniso_U_22
_atom_site_aniso_U_33
_atom_site_aniso_U_23
_atom_site_aniso_U_13
_atom_site_aniso_U_12
Ti5 0.0744(8) 0.0756(8) 0.0465(6) 0.0222(6) 0.0224(6) 0.0571(7)
Ti3 0.0618(7) 0.0711(8) 0.0411(6) 0.0167(5) 0.0088(5) 0.0433(6)
Ti6 0.0849(9) 0.0778(8) 0.0512(7) 0.0301(6) 0.0212(6) 0.0574(8)
Ti8 0.0856(9) 0.0675(8) 0.0405(6) 0.0093(5) 0.0159(6) 0.0530(7)
Ti4 0.0895(10) 0.1003(10) 0.0519(7) 0.0318(7) 0.0356(7) 0.0650(9)
Ti2 0.0629(8) 0.0786(9) 0.0589(7) 0.0275(6) 0.0182(6) 0.0385(7)
Ti7 0.0898(9) 0.0604(8) 0.0638(8) 0.0188(6) 0.0157(7) 0.0476(7)
Ti1 0.0796(10) 0.0652(9) 0.0776(9) 0.0115(7) 0.0003(7) 0.0304(7)
Ti9 0.0794(9) 0.0696(9) 0.0749(9) 0.0128(7) 0.0073(7) 0.0364(8)
O1 0.062(3) 0.057(2) 0.039(2) 0.0131(18) 0.0078(18) 0.035(2)
O2 0.068(3) 0.061(3) 0.047(2) 0.0021(19) 0.013(2) 0.042(2)
O3 0.079(3) 0.074(3) 0.048(2) 0.026(2) 0.026(2) 0.053(3)
O4 0.078(3) 0.076(3) 0.043(2) 0.023(2) 0.022(2) 0.053(3)
O5 0.068(3) 0.068(3) 0.051(2) 0.020(2) 0.0119(18) 0.040(2)
O6 0.067(3) 0.077(3) 0.049(2) 0.026(2) 0.022(2) 0.047(2)
O7 0.110(4) 0.083(4) 0.056(3) 0.029(3) 0.037(3) 0.062(3)
O8 0.089(3) 0.073(3) 0.054(3) 0.022(2) 0.023(2) 0.058(3)
C31 0.074(2) 0.069(2) 0.0455(19) 0.0126(17) 0.0109(18) 0.0516(18)
O10 0.074(3) 0.113(4) 0.063(3) 0.025(3) 0.005(2) 0.063(3)
O11 0.062(3) 0.071(3) 0.054(3) 0.017(2) 0.007(2) 0.032(2)
N12 0.075(4) 0.072(4) 0.042(3) 0.015(3) 0.012(3) 0.046(3)
O13 0.083(3) 0.058(3) 0.060(3) 0.014(2) 0.012(2) 0.040(3)
O14 0.121(4) 0.104(4) 0.073(3) 0.051(3) 0.031(3) 0.081(3)
O15 0.106(4) 0.111(4) 0.046(3) 0.028(3) 0.025(3) 0.069(4)
O16 0.134(4) 0.093(3) 0.060(3) 0.002(2) 0.024(3) 0.080(3)
O17 0.088(4) 0.077(3) 0.066(3) 0.028(3) 0.019(3) 0.040(3)
C30 0.071(2) 0.067(2) 0.0439(19) 0.0130(17) 0.0139(15) 0.0492(18)
O19 0.078(3) 0.072(3) 0.079(3) 0.030(3) 0.017(3) 0.030(3)
O20 0.072(3) 0.067(3) 0.076(3) 0.003(3) 0.019(3) 0.037(3)
O21 0.108(4) 0.105(4) 0.073(3) 0.048(3) 0.038(3) 0.085(4)
O22 0.086(4) 0.093(4) 0.072(3) 0.016(3) 0.002(3) 0.047(3)
N23 0.089(4) 0.073(4) 0.048(3) 0.002(3) 0.000(3) 0.051(4)
N24 0.084(4) 0.081(4) 0.045(3) 0.011(3) 0.015(3) 0.047(4)
N25 0.073(4) 0.070(4) 0.053(3) 0.003(3) 0.001(3) 0.041(3)
C36 0.073(2) 0.071(2) 0.0474(19) 0.0114(18) 0.0093(18) 0.0508(18)
O27 0.087(4) 0.089(4) 0.058(3) 0.036(3) 0.033(3) 0.051(3)
C3 0.092(4) 0.110(4) 0.045(3) 0.013(3) 0.006(3) 0.071(3)
O29 0.122(5) 0.145(6) 0.083(4) 0.056(4) 0.061(4) 0.106(5)
C37 0.073(2) 0.071(2) 0.049(2) 0.0109(18) 0.0110(19) 0.0492(19)
N31 0.121(5) 0.100(5) 0.067(4) 0.034(4) 0.022(3) 0.082(5)
O32 0.114(4) 0.147(5) 0.076(3) 0.050(3) 0.053(3) 0.086(4)
O33 0.136(4) 0.075(3) 0.117(4) 0.027(3) 0.026(4) 0.066(3)
N34 0.101(5) 0.104(5) 0.071(4) 0.032(4) 0.047(4) 0.067(4)
O35 0.088(4) 0.072(3) 0.079(3) 0.030(3) 0.025(3) 0.038(3)
C32 0.077(2) 0.070(2) 0.0502(19) 0.0121(18) 0.0098(18) 0.0489(18)
O37 0.077(3) 0.111(4) 0.088(3) 0.043(3) 0.020(3) 0.033(2)
O38 0.125(5) 0.078(4) 0.092(4) 0.008(3) 0.032(4) 0.054(4)
C35 0.075(2) 0.074(2) 0.054(2) 0.0094(18) 0.0091(18) 0.0483(19)
C34 0.077(2) 0.076(2) 0.057(2) 0.0096(19) 0.0079(19) 0.0531(19)
C55 0.122(4) 0.104(4) 0.047(3) 0.011(3) 0.009(3) 0.073(4)
C1 0.092(4) 0.106(4) 0.044(3) 0.007(3) 0.008(3) 0.067(3)
C33 0.079(2) 0.073(2) 0.055(2) 0.0099(19) 0.0092(19) 0.0526(19)
O44 0.171(6) 0.135(5) 0.143(6) 0.062(4) 0.016(5) 0.081(4)
O45 0.123(5) 0.082(4) 0.113(5) -0.002(3) -0.010(4) 0.037(3)
O46 0.081(4) 0.107(5) 0.121(5) 0.028(4) 0.010(3) 0.053(3)
C22 0.0885(18) 0.0900(18) 0.0913(19) 0.0107(10) 0.0142(10) 0.0480(11)
C53 0.118(4) 0.099(4) 0.046(3) 0.011(3) 0.004(3) 0.071(4)
C4 0.102(4) 0.113(5) 0.045(3) 0.013(3) 0.022(3) 0.061(4)
C54 0.120(5) 0.112(5) 0.069(4) 0.022(4) -0.006(4) 0.059(4)
C56 0.125(5) 0.107(5) 0.049(3) 0.020(3) 0.005(4) 0.062(4)
C20 0.0869(19) 0.0879(19) 0.0893(19) 0.0119(10) 0.0120(10) 0.0468(12)
O53 0.110(5) 0.137(5) 0.096(4) 0.001(4) -0.010(4) 0.033(4)
C2 0.107(5) 0.107(5) 0.059(4) -0.005(4) 0.015(4) 0.060(4)
C23 0.107(4) 0.114(4) 0.116(5) 0.024(4) 0.021(4) 0.069(3)
C21 0.111(3) 0.113(3) 0.113(3) 0.0148(19) 0.0180(19) 0.0575(19)
C41 0.170(8) 0.105(7) 0.136(7) 0.063(6) 0.084(7) 0.076(6)
C11 0.123(7) 0.119(7) 0.162(8) 0.088(6) 0.015(7) 0.046(6)
C44 0.115(6) 0.148(7) 0.178(8) 0.030(6) 0.027(6) 0.078(5)
C12 0.140(8) 0.133(7) 0.166(9) 0.075(7) 0.012(7) 0.061(6)
C17 0.121(2) 0.124(2) 0.124(2) 0.0142(10) 0.0188(10) 0.0619(14)
C24 0.162(6) 0.142(5) 0.111(5) 0.036(5) 0.000(5) 0.085(5)
C42 0.186(9) 0.122(7) 0.155(8) 0.068(6) 0.082(7) 0.071(7)
C14 0.129(5) 0.165(6) 0.106(5) 0.017(5) -0.024(5) 0.092(5)
C43 0.193(9) 0.135(8) 0.148(8) 0.045(7) 0.085(8) 0.059(7)
C15 0.134(6) 0.172(7) 0.133(6) 0.020(6) -0.021(6) 0.098(6)
C45 0.139(8) 0.176(9) 0.204(10) 0.031(8) 0.026(7) 0.080(7)
C27 0.177(6) 0.190(7) 0.141(5) 0.022(5) 0.086(5) 0.075(5)
C46 0.146(8) 0.179(9) 0.209(10) 0.024(8) 0.034(8) 0.065(7)
C26 0.195(8) 0.173(8) 0.130(7) 0.033(7) -0.011(7) 0.082(7)
C13 0.150(8) 0.145(8) 0.186(9) 0.077(7) 0.009(7) 0.030(7)
C16 0.137(6) 0.175(6) 0.106(5) 0.015(5) -0.021(5) 0.074(5)
C28 0.192(8) 0.215(9) 0.163(8) 0.031(7) 0.097(7) 0.065(8)
C25 0.192(8) 0.173(8) 0.147(7) 0.034(7) -0.003(7) 0.106(7)
C50 0.180(7) 0.165(6) 0.115(5) -0.034(5) 0.019(6) 0.097(6)
C5 0.1817(16) 0.1817(16) 0.1817(16) 0.0218(2) 0.0259(2) 0.0903(8)
C39 0.191(7) 0.111(6) 0.198(8) 0.016(6) 0.029(7) 0.075(6)
C51 0.192(8) 0.193(8) 0.143(7) -0.029(7) 0.024(7) 0.085(7)
C38 0.161(5) 0.103(4) 0.186(6) 0.011(5) 0.023(5) 0.093(4)
C40 0.163(6) 0.124(5) 0.180(6) 0.002(5) 0.021(6) 0.069(5)
C8 0.160(8) 0.224(9) 0.137(7) -0.004(8) -0.004(7) 0.046(7)
C9 0.176(9) 0.259(11) 0.142(8) -0.007(9) 0.001(8) 0.048(9)
C29 0.204(9) 0.210(9) 0.167(8) 0.012(8) 0.088(7) 0.078(8)
C47 0.206(8) 0.130(7) 0.153(7) -0.028(7) 0.012(7) 0.041(7)
C19 0.154(7) 0.161(7) 0.166(7) 0.040(5) -0.004(6) 0.070(6)
C52 0.186(7) 0.177(7) 0.114(6) -0.027(6) 0.009(6) 0.081(6)
C10 0.177(9) 0.252(11) 0.156(9) -0.006(9) -0.001(8) 0.053(9)
C7 0.1817(16) 0.1817(16) 0.1817(16) 0.0218(2) 0.0259(2) 0.0903(8)
C6 0.1817(16) 0.1817(16) 0.1817(16) 0.0218(2) 0.0259(2) 0.0903(8)
C18 0.157(7) 0.164(7) 0.175(7) 0.019(7) 0.025(7) 0.046(6)
C48 0.239(10) 0.151(9) 0.176(9) -0.029(8) 0.011(9) 0.038(8)
C49 0.241(10) 0.161(9) 0.175(9) -0.031(9) 0.011(9) 0.031(8)

loop_
_atom_type_symbol
_atom_type_description
_atom_type_scat_dispersion_real
_atom_type_scat_dispersion_imag
_atom_type_scat_source
C C 0.0033 0.0016 'International Tables Vol C Tables 4.2.6.8 and 6.1.1.4'
H H 0.0000 0.0000 'International Tables Vol C Tables 4.2.6.8 and 6.1.1.4'
N N 0.0061 0.0033 'International Tables Vol C Tables 4.2.6.8 and 6.1.1.4'
O O 0.0106 0.0060 'International Tables Vol C Tables 4.2.6.8 and 6.1.1.4'
Ti Ti 0.2776 0.4457 'International Tables Vol C Tables 4.2.6.8 and 6.1.1.4'

loop_
_geom_angle_atom_site_label_1
_geom_angle_atom_site_label_2
_geom_angle_atom_site_label_3
_geom_angle
_geom_angle_site_symmetry_1
_geom_angle_site_symmetry_3
_geom_angle_publ_flag
O6 Ti5 O8 155.0(2) . . ?
O6 Ti5 O4 91.7(2) . . ?
O8 Ti5 O4 79.7(2) . . ?
O6 Ti5 O3 78.8(2) . . ?
O8 Ti5 O3 91.6(2) . . ?
O4 Ti5 O3 137.47(19) . . ?
O6 Ti5 N34 91.2(3) . . ?
O8 Ti5 N34 110.0(3) . . ?
O4 Ti5 N34 79.4(2) . . ?
O3 Ti5 N34 141.4(3) . . ?
O6 Ti5 N31 110.1(3) . . ?
O8 Ti5 N31 90.1(3) . . ?
O4 Ti5 N31 142.5(2) . . ?
O3 Ti5 N31 78.3(2) . . ?
N34 Ti5 N31 70.3(3) . . ?
O6 Ti5 Ti8 122.52(14) . . ?
O8 Ti5 Ti8 41.80(13) . . ?
O4 Ti5 Ti8 38.99(15) . . ?
O3 Ti5 Ti8 115.13(16) . . ?
N34 Ti5 Ti8 101.8(2) . . ?
N31 Ti5 Ti8 127.1(2) . . ?
O6 Ti5 Ti3 40.42(13) . . ?
O8 Ti5 Ti3 124.32(14) . . ?
O4 Ti5 Ti3 116.98(15) . . ?
O3 Ti5 Ti3 38.79(15) . . ?
N34 Ti5 Ti3 124.8(2) . . ?
N31 Ti5 Ti3 98.7(2) . . ?
Ti8 Ti5 Ti3 124.24(5) . . ?
O6 Ti5 Ti6 105.93(14) . . ?
O8 Ti5 Ti6 71.95(14) . . ?
O4 Ti5 Ti6 145.82(16) . . ?
O3 Ti5 Ti6 29.63(14) . . ?
N34 Ti5 Ti6 127.99(19) . . ?
N31 Ti5 Ti6 57.66(19) . . ?
Ti8 Ti5 Ti6 108.48(7) . . ?
Ti3 Ti5 Ti6 67.55(6) . . ?
O10 Ti3 O11 95.7(2) . . ?
O10 Ti3 O3 96.8(2) . . ?
O11 Ti3 O3 145.7(2) . . ?
O10 Ti3 O1 170.8(2) . . ?
O11 Ti3 O1 87.53(19) . . ?
O3 Ti3 O1 85.21(18) . . ?
O10 Ti3 O6 101.5(2) . . ?
O11 Ti3 O6 73.6(2) . . ?
O3 Ti3 O6 72.62(18) . . ?
O1 Ti3 O6 87.64(18) . . ?
O10 Ti3 N12 84.6(2) . . ?
O11 Ti3 N12 139.2(2) . . ?
O3 Ti3 N12 73.88(19) . . ?
O1 Ti3 N12 87.39(19) . . ?
O6 Ti3 N12 146.4(2) . . ?
O10 Ti3 N25 91.3(2) . . ?
O11 Ti3 N25 71.6(2) . . ?
O3 Ti3 N25 139.7(2) . . ?
O1 Ti3 N25 81.56(19) . . ?
O6 Ti3 N25 143.9(2) . . ?
N12 Ti3 N25 67.7(2) . . ?
O10 Ti3 Ti5 105.2(2) . . ?
O11 Ti3 Ti5 108.85(15) . . ?
O3 Ti3 Ti5 36.92(12) . . ?
O1 Ti3 Ti5 81.81(12) . . ?
O6 Ti3 Ti5 36.04(14) . . ?
N12 Ti3 Ti5 110.40(16) . . ?
N25 Ti3 Ti5 163.33(16) . . ?
O10 Ti3 Ti2 107.19(19) . . ?
O11 Ti3 Ti2 37.20(14) . . ?
O3 Ti3 Ti2 108.51(13) . . ?
O1 Ti3 Ti2 80.50(13) . . ?
O6 Ti3 Ti2 37.41(14) . . ?
N12 Ti3 Ti2 167.33(15) . . ?
N25 Ti3 Ti2 106.55(17) . . ?
Ti5 Ti3 Ti2 71.69(6) . . ?
O17 Ti6 O14 105.8(3) . . ?
O17 Ti6 O7 111.8(3) . . ?
O14 Ti6 O7 90.1(2) . . ?
O17 Ti6 O3 99.7(2) . . ?
O14 Ti6 O3 154.4(3) . . ?
O7 Ti6 O3 82.5(2) . . ?
O17 Ti6 O21 108.4(3) . . ?
O14 Ti6 O21 85.8(2) . . ?
O7 Ti6 O21 139.2(3) . . ?
O3 Ti6 O21 84.0(2) . . ?
O17 Ti6 Ti7 22.21(17) . . ?
O14 Ti6 Ti7 119.7(2) . . ?
O7 Ti6 Ti7 125.17(18) . . ?
O3 Ti6 Ti7 84.03(16) . . ?
O21 Ti6 Ti7 91.21(19) . . ?
O17 Ti6 Ti5 86.78(17) . . ?
O14 Ti6 Ti5 149.3(2) . . ?
O7 Ti6 Ti5 111.49(16) . . ?
O3 Ti6 Ti5 29.04(13) . . ?
O21 Ti6 Ti5 63.52(13) . . ?
Ti7 Ti6 Ti5 65.96(6) . . ?
O16 Ti8 O13 95.0(3) . . ?
O16 Ti8 O4 98.4(3) . . ?
O13 Ti8 O4 144.54(19) . . ?
O16 Ti8 O2 171.4(2) . . ?
O13 Ti8 O2 89.1(2) . . ?
O4 Ti8 O2 82.43(19) . . ?
O16 Ti8 O8 98.3(2) . . ?
O13 Ti8 O8 72.7(2) . . ?
O4 Ti8 O8 72.96(19) . . ?
O2 Ti8 O8 90.12(18) . . ?
O16 Ti8 N24 84.1(3) . . ?
O13 Ti8 N24 139.9(2) . . ?
O4 Ti8 N24 74.3(2) . . ?
O2 Ti8 N24 87.9(2) . . ?
O8 Ti8 N24 147.2(2) . . ?
O16 Ti8 N23 94.9(3) . . ?
O13 Ti8 N23 72.9(2) . . ?
O4 Ti8 N23 137.7(2) . . ?
O2 Ti8 N23 79.0(2) . . ?
O8 Ti8 N23 144.0(2) . . ?
N24 Ti8 N23 67.3(2) . . ?
O16 Ti8 Ti5 106.8(2) . . ?
O13 Ti8 Ti5 107.69(15) . . ?
O4 Ti8 Ti5 36.92(12) . . ?
O2 Ti8 Ti5 79.07(14) . . ?
O8 Ti8 Ti5 36.99(15) . . ?
N24 Ti8 Ti5 110.90(18) . . ?
N23 Ti8 Ti5 158.05(15) . . ?
O16 Ti8 Ti7 99.6(2) . . ?
O13 Ti8 Ti7 35.64(15) . . ?
O4 Ti8 Ti7 109.39(13) . . ?
O2 Ti8 Ti7 88.17(14) . . ?
O8 Ti8 Ti7 37.10(15) . . ?
N24 Ti8 Ti7 174.18(18) . . ?
N23 Ti8 Ti7 107.66(18) . . ?
Ti5 Ti8 Ti7 72.54(6) . . ?
O32 Ti4 O27 103.3(3) . . ?
O32 Ti4 O15 88.5(3) . . ?
O27 Ti4 O15 114.1(3) . . ?
O32 Ti4 O4 157.6(3) . . ?
O27 Ti4 O4 99.1(2) . . ?
O15 Ti4 O4 83.3(2) . . ?
O32 Ti4 O29 87.6(3) . . ?
O27 Ti4 O29 109.4(3) . . ?
O15 Ti4 O29 136.0(3) . . ?
O4 Ti4 O29 84.0(2) . . ?
O32 Ti4 Ti2 120.1(3) . . ?
O27 Ti4 Ti2 23.65(14) . . ?
O15 Ti4 Ti2 126.72(18) . . ?
O4 Ti4 Ti2 81.09(15) . . ?
O29 Ti4 Ti2 92.3(2) . . ?
O37 Ti2 O27 96.9(3) . . ?
O37 Ti2 O6 97.9(3) . . ?
O27 Ti2 O6 96.3(2) . . ?
O37 Ti2 O11 101.2(3) . . ?
O27 Ti2 O11 161.2(2) . . ?
O6 Ti2 O11 76.4(2) . . ?
O37 Ti2 O19 95.6(3) . . ?
O27 Ti2 O19 108.3(2) . . ?
O6 Ti2 O19 150.2(2) . . ?
O11 Ti2 O19 75.0(2) . . ?
O37 Ti2 O5 175.4(2) . . ?
O27 Ti2 O5 81.2(2) . . ?
O6 Ti2 O5 86.55(18) . . ?
O11 Ti2 O5 81.08(18) . . ?
O19 Ti2 O5 81.1(2) . . ?
O37 Ti2 Ti1 102.3(2) . . ?
O27 Ti2 Ti1 143.24(17) . . ?
O6 Ti2 Ti1 111.50(15) . . ?
O11 Ti2 Ti1 35.75(15) . . ?
O19 Ti2 Ti1 39.30(16) . . ?
O5 Ti2 Ti1 77.17(13) . . ?
O37 Ti2 Ti3 109.05(19) . . ?
O27 Ti2 Ti3 130.44(18) . . ?
O6 Ti2 Ti3 40.17(13) . . ?
O11 Ti2 Ti3 37.24(15) . . ?
O19 Ti2 Ti3 110.15(17) . . ?
O5 Ti2 Ti3 75.23(12) . . ?
Ti1 Ti2 Ti3 71.40(7) . . ?
O37 Ti2 Ti4 96.1(2) . . ?
O27 Ti2 Ti4 22.70(16) . . ?
O6 Ti2 Ti4 73.92(15) . . ?
O11 Ti2 Ti4 147.31(16) . . ?
O19 Ti2 Ti4 130.77(17) . . ?
O5 Ti2 Ti4 83.79(13) . . ?
Ti1 Ti2 Ti4 159.68(6) . . ?
Ti3 Ti2 Ti4 110.65(7) . . ?
O33 Ti7 O17 106.8(3) . . ?
O33 Ti7 O13 108.2(3) . . ?
O17 Ti7 O13 145.0(2) . . ?
O33 Ti7 O8 105.6(3) . . ?
O17 Ti7 O8 92.6(2) . . ?
O13 Ti7 O8 78.0(2) . . ?
O33 Ti7 O35 106.6(3) . . ?
O17 Ti7 O35 93.5(2) . . ?
O13 Ti7 O35 76.8(2) . . ?
O8 Ti7 O35 143.9(2) . . ?
O33 Ti7 Ti9 113.8(3) . . ?
O17 Ti7 Ti9 124.00(19) . . ?
O13 Ti7 Ti9 37.31(16) . . ?
O8 Ti7 Ti9 110.85(15) . . ?
O35 Ti7 Ti9 39.49(16) . . ?
O33 Ti7 Ti8 113.5(2) . . ?
O17 Ti7 Ti8 124.54(18) . . ?
O13 Ti7 Ti8 36.57(16) . . ?
O8 Ti7 Ti8 41.44(14) . . ?
O35 Ti7 Ti8 109.01(16) . . ?
Ti9 Ti7 Ti8 70.82(6) . . ?
O33 Ti7 Ti6 105.9(3) . . ?
O17 Ti7 Ti6 21.12(17) . . ?
O13 Ti7 Ti6 139.45(16) . . ?
O8 Ti7 Ti6 72.32(15) . . ?
O35 Ti7 Ti6 113.36(18) . . ?
Ti9 Ti7 Ti6 136.72(6) . . ?
Ti8 Ti7 Ti6 108.52(7) . . ?
O53 Ti1 O44 108.8(5) . . ?
O53 Ti1 O11 110.7(4) . . ?
O44 Ti1 O11 140.5(4) . . ?
O53 Ti1 O38 100.3(4) . . ?
O44 Ti1 O38 90.7(4) . . ?
O11 Ti1 O38 80.6(2) . . ?
O53 Ti1 O19 105.3(3) . . ?
O44 Ti1 O19 95.1(4) . . ?
O11 Ti1 O19 76.4(2) . . ?
O38 Ti1 O19 150.3(3) . . ?
O53 Ti1 Ti2 114.8(3) . . ?
O44 Ti1 Ti2 122.6(3) . . ?
O11 Ti1 Ti2 37.24(14) . . ?
O38 Ti1 Ti2 115.15(19) . . ?
O19 Ti1 Ti2 39.23(16) . . ?
O45 Ti9 O46 97.5(4) . . ?
O45 Ti9 O22 97.4(3) . . ?
O46 Ti9 O22 97.4(3) . . ?
O45 Ti9 O13 97.3(3) . . ?
O46 Ti9 O13 165.2(3) . . ?
O22 Ti9 O13 82.2(2) . . ?
O45 Ti9 O35 95.8(3) . . ?
O46 Ti9 O35 102.4(3) . . ?
O22 Ti9 O35 154.5(3) . . ?
O13 Ti9 O35 74.5(2) . . ?
O45 Ti9 O20 178.1(3) . . ?
O46 Ti9 O20 82.8(3) . . ?
O22 Ti9 O20 80.7(2) . . ?
O13 Ti9 O20 82.5(2) . . ?
O35 Ti9 O20 86.0(2) . . ?
O45 Ti9 Ti7 99.5(3) . . ?
O46 Ti9 Ti7 138.7(2) . . ?
O22 Ti9 Ti7 117.20(19) . . ?
O13 Ti9 Ti7 35.88(14) . . ?
O35 Ti9 Ti7 38.65(16) . . ?
O20 Ti9 Ti7 81.35(15) . . ?
C30 O1 Ti3 129.5(4) . . ?
C37 O2 Ti8 135.7(5) . . ?
Ti5 O3 Ti6 121.3(2) . . ?
Ti5 O3 Ti3 104.3(2) . . ?
Ti6 O3 Ti3 131.4(2) . . ?
Ti5 O4 Ti4 122.1(3) . . ?
Ti5 O4 Ti8 104.1(2) . . ?
Ti4 O4 Ti8 131.3(2) . . ?
C30 O5 Ti2 130.0(4) . . ?
Ti5 O6 Ti2 145.3(3) . . ?
Ti5 O6 Ti3 103.5(2) . . ?
Ti2 O6 Ti3 102.4(2) . . ?
N12 O7 Ti6 123.2(4) . . ?
Ti5 O8 Ti7 148.7(3) . . ?
Ti5 O8 Ti8 101.2(2) . . ?
Ti7 O8 Ti8 101.5(2) . . ?
C32 C31 C36 119.1(6) . . ?
C32 C31 C30 118.1(6) . . ?
C36 C31 C30 122.5(6) . . ?
C14 O10 Ti3 166.5(8) . . ?
Ti1 O11 Ti2 107.0(2) . . ?
Ti1 O11 Ti3 140.7(3) . . ?
Ti2 O11 Ti3 105.6(2) . . ?
C3 N12 O7 114.3(6) . . ?
C3 N12 Ti3 121.3(6) . . ?
O7 N12 Ti3 121.9(4) . . ?
Ti7 O13 Ti8 107.8(3) . . ?
Ti7 O13 Ti9 106.8(2) . . ?
Ti8 O13 Ti9 134.0(3) . . ?
C24 O14 Ti6 156.9(8) . . ?
N24 O15 Ti4 122.2(4) . . ?
C50 O16 Ti8 168.9(9) . . ?
Ti6 O17 Ti7 136.7(3) . . ?
O5 C30 O1 124.3(6) . . ?
O5 C30 C31 118.9(5) . . ?
O1 C30 C31 116.7(6) . . ?
C11 O19 Ti2 127.0(8) . . ?
C11 O19 Ti1 131.2(8) . . ?
Ti2 O19 Ti1 101.5(2) . . ?
C37 O20 Ti9 130.8(5) . . ?
N31 O21 Ti6 118.5(4) . . ?
N23 O22 Ti9 121.3(4) . . ?
C53 N23 O22 115.2(7) . . ?
C53 N23 Ti8 121.6(6) . . ?
O22 N23 Ti8 122.2(4) . . ?
C55 N24 O15 115.9(6) . . ?
C55 N24 Ti8 121.3(6) . . ?
O15 N24 Ti8 119.9(4) . . ?
C1 N25 O38 115.9(7) . . ?
C1 N25 Ti3 121.7(6) . . ?
O38 N25 Ti3 122.3(5) . . ?
C35 C36 C31 119.6(6) . . ?
C35 C36 C37 118.8(7) . . ?
C31 C36 C37 121.2(6) . . ?
Ti4 O27 Ti2 133.7(3) . . ?
N12 C3 C1 114.5(7) . . ?
N12 C3 C4 123.2(8) . . ?
C1 C3 C4 122.3(7) . . ?
N34 O29 Ti4 118.8(4) . . ?
O20 C37 O2 125.5(6) . . ?
O20 C37 C36 120.4(6) . . ?
O2 C37 C36 114.0(6) . . ?
C22 N31 O21 119.0(7) . . ?
C22 N31 Ti5 120.8(6) . . ?
O21 N31 Ti5 120.2(5) . . ?
C27 O32 Ti4 157.3(10) . . ?
C38 O33 Ti7 155.5(9) . . ?
C20 N34 O29 117.7(7) . . ?
C20 N34 Ti5 121.9(6) . . ?
O29 N34 Ti5 120.3(5) . . ?
C41 O35 Ti7 132.0(7) . . ?
C41 O35 Ti9 125.0(8) . . ?
Ti7 O35 Ti9 101.9(2) . . ?
C31 C32 C33 119.5(7) . . ?
C17 O37 Ti2 147.9(8) . . ?
N25 O38 Ti1 123.3(5) . . ?
C36 C35 C34 119.7(7) . . ?
C33 C34 C35 120.5(7) . . ?
N24 C55 C53 114.9(7) . . ?
N24 C55 C56 123.4(9) . . ?
C53 C55 C56 121.7(8) . . ?
N25 C1 C3 113.3(7) . . ?
N25 C1 C2 123.6(8) . . ?
C3 C1 C2 123.0(7) . . ?
C34 C33 C32 121.6(7) . . ?
C5 O44 Ti1 148.1(11) . . ?
C47 O45 Ti9 141.5(10) . . ?
C44 O46 Ti9 150.3(9) . . ?
N31 C22 C20 113.7(8) . . ?
N31 C22 C23 123.4(9) . . ?
C20 C22 C23 122.9(9) . . ?
N23 C53 C55 112.7(8) . . ?
N23 C53 C54 123.4(9) . . ?
C55 C53 C54 123.6(8) . . ?
N34 C20 C22 113.3(8) . . ?
N34 C20 C21 121.8(9) . . ?
C22 C20 C21 124.9(9) . . ?
C8 O53 Ti1 161.6(13) . . ?
C42 C41 O35 114.6(10) . . ?
C42 C41 C43 119.7(13) . . ?
O35 C41 C43 110.9(10) . . ?
O19 C11 C13 111.1(9) . . ?
O19 C11 C12 108.5(10) . . ?
C13 C11 C12 129.3(13) . . ?
O46 C44 C45 113.1(14) . . ?
O46 C44 C46 115.9(14) . . ?
C45 C44 C46 112.3(14) . . ?
O37 C17 C19 113.0(12) . . ?
O37 C17 C18 111.5(12) . . ?
C19 C17 C18 118.7(14) . . ?
O14 C24 C25 112.9(11) . . ?
O14 C24 C26 116.9(11) . . ?
C25 C24 C26 127.1(13) . . ?
O10 C14 C16 118.3(11) . . ?
O10 C14 C15 114.7(10) . . ?
C16 C14 C15 125.0(12) . . ?
O32 C27 C28 114.2(16) . . ?
O32 C27 C29 118.3(15) . . ?
C28 C27 C29 121.5(15) . . ?
O16 C50 C52 122.1(15) . . ?
O16 C50 C51 109.3(13) . . ?
C52 C50 C51 124.2(14) . . ?
O44 C5 C7 131.4(16) . . ?
O44 C5 C6 110.8(14) . . ?
C7 C5 C6 117.7(17) . . ?
O33 C38 C39 113.2(13) . . ?
O33 C38 C40 113.2(12) . . ?
C39 C38 C40 129.8(12) . . ?
O53 C8 C9 110.6(17) . . ?
O53 C8 C10 100.1(17) . . ?
C9 C8 C10 113(2) . . ?
O45 C47 C48 109.6(17) . . ?
O45 C47 C49 114.2(18) . . ?
C48 C47 C49 120.3(15) . . ?

loop_
_geom_bond_atom_site_label_1
_geom_bond_atom_site_label_2
_geom_bond_distance
_geom_bond_site_symmetry_2
_geom_bond_publ_flag
Ti5 O6 1.881(5) . ?
Ti5 O8 1.902(6) . ?
Ti5 O4 1.920(4) . ?
Ti5 O3 1.927(4) . ?
Ti5 N34 2.147(6) . ?
Ti5 N31 2.174(6) . ?
Ti5 Ti8 3.101(2) . ?
Ti5 Ti3 3.108(2) . ?
Ti5 Ti6 3.390(2) . ?
Ti3 O10 1.780(5) . ?
Ti3 O11 1.971(5) . ?
Ti3 O3 2.009(5) . ?
Ti3 O1 2.062(4) . ?
Ti3 O6 2.073(4) . ?
Ti3 N12 2.249(6) . ?
Ti3 N25 2.282(6) . ?
Ti3 Ti2 3.138(2) . ?
Ti6 O17 1.770(6) . ?
Ti6 O14 1.804(5) . ?
Ti6 O7 1.946(5) . ?
Ti6 O3 1.962(5) . ?
Ti6 O21 1.998(5) . ?
Ti6 Ti7 3.371(3) . ?
Ti8 O16 1.767(5) . ?
Ti8 O13 1.952(5) . ?
Ti8 O4 2.012(5) . ?
Ti8 O2 2.046(4) . ?
Ti8 O8 2.107(5) . ?
Ti8 N24 2.240(6) . ?
Ti8 N23 2.296(7) . ?
Ti8 Ti7 3.120(2) . ?
Ti4 O32 1.789(5) . ?
Ti4 O27 1.799(6) . ?
Ti4 O15 1.939(6) . ?
Ti4 O4 1.974(5) . ?
Ti4 O29 1.995(6) . ?
Ti4 Ti2 3.373(3) . ?
Ti2 O37 1.773(7) . ?
Ti2 O27 1.870(5) . ?
Ti2 O6 1.952(5) . ?
Ti2 O11 1.970(5) . ?
Ti2 O19 2.009(6) . ?
Ti2 O5 2.215(5) . ?
Ti2 Ti1 3.112(3) . ?
Ti7 O33 1.764(6) . ?
Ti7 O17 1.857(6) . ?
Ti7 O13 1.909(5) . ?
Ti7 O8 1.920(5) . ?
Ti7 O35 1.990(6) . ?
Ti7 Ti9 3.118(3) . ?
Ti1 O53 1.727(8) . ?
Ti1 O44 1.773(10) . ?
Ti1 O11 1.902(5) . ?
Ti1 O38 1.956(7) . ?
Ti1 O19 2.011(6) . ?
Ti9 O45 1.801(7) . ?
Ti9 O46 1.803(7) . ?
Ti9 O22 1.962(6) . ?
Ti9 O13 1.974(6) . ?
Ti9 O35 2.026(6) . ?
Ti9 O20 2.306(5) . ?
O1 C30 1.280(7) . ?
O2 C37 1.278(8) . ?
O5 C30 1.253(8) . ?
O7 N12 1.342(8) . ?
C31 C32 1.389(9) . ?
C31 C36 1.405(10) . ?
C31 C30 1.486(9) . ?
O10 C14 1.375(11) . ?
N12 C3 1.301(9) . ?
O14 C24 1.330(12) . ?
O15 N24 1.369(8) . ?
O16 C50 1.332(13) . ?
O19 C11 1.476(11) . ?
O20 C37 1.245(9) . ?
O21 N31 1.340(8) . ?
O22 N23 1.353(9) . ?
N23 C53 1.276(10) . ?
N24 C55 1.286(11) . ?
N25 C1 1.290(10) . ?
N25 O38 1.338(8) . ?
C36 C35 1.382(10) . ?
C36 C37 1.502(9) . ?
C3 C1 1.470(12) . ?
C3 C4 1.476(11) . ?
O29 N34 1.360(8) . ?
N31 C22 1.296(11) . ?
O32 C27 1.334(15) . ?
O33 C38 1.400(12) . ?
N34 C20 1.299(11) . ?
O35 C41 1.410(11) . ?
C32 C33 1.391(10) . ?
O37 C17 1.393(14) . ?
C35 C34 1.399(10) . ?
C34 C33 1.324(10) . ?
C55 C53 1.463(13) . ?
C55 C56 1.532(11) . ?
C1 C2 1.486(11) . ?
O44 C5 1.386(18) . ?
O45 C47 1.429(19) . ?
O46 C44 1.351(15) . ?
C22 C20 1.454(13) . ?
C22 C23 1.501(13) . ?
C53 C54 1.501(13) . ?
C20 C21 1.486(14) . ?
O53 C8 1.39(2) . ?
C41 C42 1.375(16) . ?
C41 C43 1.439(17) . ?
C11 C13 1.484(9) . ?
C11 C12 1.486(17) . ?
C44 C45 1.43(2) . ?
C44 C46 1.47(2) . ?
C17 C19 1.403(17) . ?
C17 C18 1.485(9) . ?
C24 C25 1.485(9) . ?
C24 C26 1.491(9) . ?
C14 C16 1.418(13) . ?
C14 C15 1.465(17) . ?
C27 C28 1.41(2) . ?
C27 C29 1.45(2) . ?
C50 C52 1.38(2) . ?
C50 C51 1.48(2) . ?
C5 C7 1.473(9) . ?
C5 C6 1.480(9) . ?
C39 C38 1.448(18) . ?
C38 C40 1.495(19) . ?
C8 C9 1.43(2) . ?
C8 C10 1.44(3) . ?
C47 C48 1.46(2) . ?
C47 C49 1.48(2) . ?
